data_2241069
loop_
_publ_author_name
'M\'unera-Orozco, Carolina'
'Ocampo-Cardona, Rogelio'
'Cede\~no, David L.'
'Toscano, Rub\'en A.'
'R\'ios-V\'asquez, Luz Amalia'

_publ_section_title
;
 Crystal structures of three new <i>N</i>-halomethylated quaternary
 ammonium salts
;
_journal_issue 10
_journal_name_full 'Acta Crystallographica Section E'
_journal_page_first 1230
_journal_page_last 1235
_journal_paper_doi 10.1107/S2056989015017181
_journal_volume 71
_journal_year 2015
_chemical_formula_iupac 'C20 H25 I N +, I-'
_chemical_formula_moiety 'C20 H25 I N +, I-'
_chemical_formula_sum 'C20 H25 I2 N'
_chemical_formula_weight 533.21
_chemical_melting_point_gt 430
_chemical_melting_point_lt 431
_chemical_name_systematic
'<i>N</i>-(5,5-Diphenylpent-4-en-1-yl)-<i>N</i>-iodomethyl-<i>N</i>,<i>N</i>-dimethylammonium iodide'
_space_group_crystal_system monoclinic
_space_group_IT_number 15
_space_group_name_Hall '-C 2yc'
_space_group_name_H-M_alt 'C 1 2/c 1'
_symmetry_space_group_name_Hall '-C 2yc'
_symmetry_space_group_name_H-M 'C 1 2/c 1'
_atom_sites_solution_hydrogens geom
_atom_sites_solution_primary direct
_atom_sites_solution_secondary difmap
_audit_creation_method SHELXL-2014/7
_cell_angle_alpha 90
_cell_angle_beta 100.567(4)
_cell_angle_gamma 90
_cell_formula_units_Z 8
_cell_length_a 37.778(7)
_cell_length_b 6.6323(12)
_cell_length_c 17.021(3)
_cell_measurement_reflns_used 4726
_cell_measurement_temperature 298(2)
_cell_measurement_theta_max 25.32
_cell_measurement_theta_min 2.19
_cell_volume 4192.4(13)
_computing_cell_refinement
;
SAINT (Bruker, 2012)
;
_computing_data_collection
;
APEX2 (Bruker, 2012)
;
_computing_data_reduction
;
SAINT (Bruker, 2012)
;
_computing_molecular_graphics
;
Mercury  (Macrae <i>et al.</i>,  2008)
;
_computing_publication_material
;
SHELXL2014 (Sheldrick, 2015), PLATON (Spek, 2009) and
publCIF (Westrip, 2010)
;
_computing_structure_refinement
;
SHELXL2014 (Sheldrick, 2015)
;
_computing_structure_solution
;
SHELXS97 (Sheldrick, 2008)
;
_diffrn_ambient_temperature 298(2)
_diffrn_measured_fraction_theta_full 0.998
_diffrn_measured_fraction_theta_max 0.996
_diffrn_measurement_device_type 'Bruker SMART APEX CCD diffractometer'
_diffrn_measurement_method \w-scans
_diffrn_radiation_monochromator graphite
_diffrn_radiation_type MoK\a
_diffrn_radiation_wavelength 0.71073
_diffrn_reflns_av_R_equivalents 0.0785
_diffrn_reflns_limit_h_max 45
_diffrn_reflns_limit_h_min -45
_diffrn_reflns_limit_k_max 7
_diffrn_reflns_limit_k_min -7
_diffrn_reflns_limit_l_max 20
_diffrn_reflns_limit_l_min -20
_diffrn_reflns_number 16925
_diffrn_reflns_theta_full 25.242
_diffrn_reflns_theta_max 25.347
_diffrn_reflns_theta_min 2.194
_exptl_absorpt_coefficient_mu 3.001
_exptl_absorpt_correction_T_max 0.7452
_exptl_absorpt_correction_T_min 0.3492
_exptl_absorpt_correction_type multi-scan
_exptl_absorpt_process_details
;
(SADABS; Bruker, 2012)
;
_exptl_crystal_colour colourless
_exptl_crystal_density_diffrn 1.690
_exptl_crystal_description platy-prism
_exptl_crystal_F_000 2064
_exptl_crystal_size_max 0.205
_exptl_crystal_size_mid 0.195
_exptl_crystal_size_min 0.077
_refine_diff_density_max 1.902
_refine_diff_density_min -1.984
_refine_ls_extinction_method none
_refine_ls_goodness_of_fit_ref 1.048
_refine_ls_hydrogen_treatment constr
_refine_ls_matrix_type full
_refine_ls_number_parameters 210
_refine_ls_number_reflns 3808
_refine_ls_number_restraints 0
_refine_ls_restrained_S_all 1.048
_refine_ls_R_factor_all 0.0633
_refine_ls_R_factor_gt 0.0522
_refine_ls_shift/su_max 0.001
_refine_ls_shift/su_mean 0.000
_refine_ls_structure_factor_coef Fsqd
_refine_ls_weighting_details 'w=1/[\s^2^(Fo^2^)+(0.0918P)^2^] where P=(Fo^2^+2Fc^2^)/3'
_refine_ls_weighting_scheme calc
_refine_ls_wR_factor_gt 0.1312
_refine_ls_wR_factor_ref 0.1450
_reflns_number_gt 3114
_reflns_number_total 3808
_reflns_threshold_expression 'I > 2\s(I)'
_cod_data_source_file su5179sup1.cif
_cod_data_source_block II
_cod_original_cell_volume 4192.3(13)
_cod_database_code 2241069
_shelx_space_group_comment
;
The symmetry employed for this shelxl refinement is uniquely defined
by the following loop, which should always be used as a source of
symmetry information in preference to the above space-group names.
They are only intended as comments.
;
_shelx_estimated_absorpt_t_min 0.578
_shelx_estimated_absorpt_t_max 0.802

loop_
_space_group_symop_operation_xyz
'x, y, z'
'-x, y, -z+1/2'
'x+1/2, y+1/2, z'
'-x+1/2, y+1/2, -z+1/2'
'-x, -y, -z'
'x, -y, z-1/2'
'-x+1/2, -y+1/2, -z'
'x+1/2, -y+1/2, z-1/2'

loop_
_atom_site_type_symbol
_atom_site_label
_atom_site_fract_x
_atom_site_fract_y
_atom_site_fract_z
_atom_site_U_iso_or_equiv
_atom_site_adp_type
_atom_site_calc_flag
_atom_site_occupancy
I I1 0.25244(2) -0.01229(6) 0.13640(2) 0.04488(19) Uani d 1
I I2 0.30512(2) 0.07869(7) 0.42246(3) 0.04999(19) Uani d 1
N N1 0.31227(12) 0.3200(8) 0.1496(2) 0.0383(11) Uani d 1
C C1 0.32956(18) 0.4989(9) 0.1981(4) 0.0446(15) Uani d 1
H H1A 0.3463 0.5629 0.1690 0.053 Uiso calc 1
H H1B 0.3109 0.5965 0.2029 0.053 Uiso calc 1
C C2 0.34941(19) 0.4459(10) 0.2810(4) 0.0503(16) Uani d 1
H H2A 0.3713 0.3736 0.2770 0.060 Uiso calc 1
H H2B 0.3345 0.3583 0.3069 0.060 Uiso calc 1
C C3 0.35877(18) 0.6363(11) 0.3312(4) 0.0498(15) Uani d 1
H H3A 0.3769 0.7134 0.3107 0.060 Uiso calc 1
H H3B 0.3375 0.7199 0.3284 0.060 Uiso calc 1
C C4 0.37268(18) 0.5764(12) 0.4160(4) 0.0536(17) Uani d 1
H H4 0.3577 0.4935 0.4394 0.064 Uiso calc 1
C C5 0.40427(16) 0.6276(11) 0.4628(3) 0.0476(15) Uani d 1
C C6 0.41456(18) 0.5452(12) 0.5446(4) 0.0537(18) Uani d 1
C C7 0.4042(2) 0.3523(14) 0.5653(4) 0.066(2) Uani d 1
H H7 0.3905 0.2719 0.5265 0.080 Uiso calc 1
C C8 0.4140(2) 0.2791(17) 0.6421(5) 0.083(3) Uani d 1
H H8 0.4068 0.1506 0.6544 0.099 Uiso calc 1
C C9 0.4346(2) 0.396(2) 0.7012(5) 0.095(4) Uani d 1
H H9 0.4411 0.3468 0.7530 0.114 Uiso calc 1
C C10 0.4453(2) 0.586(2) 0.6822(5) 0.098(4) Uani d 1
H H10 0.4592 0.6652 0.7213 0.117 Uiso calc 1
C C11 0.43528(19) 0.6603(16) 0.6054(4) 0.073(2) Uani d 1
H H11 0.4425 0.7893 0.5937 0.088 Uiso calc 1
C C12 0.42943(16) 0.7710(12) 0.4341(3) 0.0494(16) Uani d 1
C C13 0.4190(2) 0.9644(13) 0.4097(5) 0.067(2) Uani d 1
H H13 0.3957 1.0067 0.4121 0.080 Uiso calc 1
C C14 0.4417(3) 1.0942(16) 0.3824(6) 0.087(3) Uani d 1
H H14 0.4339 1.2226 0.3655 0.104 Uiso calc 1
C C15 0.4761(3) 1.036(2) 0.3796(7) 0.097(4) Uani d 1
H H15 0.4914 1.1257 0.3604 0.117 Uiso calc 1
C C16 0.4882(2) 0.849(2) 0.4045(5) 0.091(3) Uani d 1
H H16 0.5118 0.8115 0.4026 0.109 Uiso calc 1
C C17 0.46478(18) 0.7137(15) 0.4330(4) 0.067(2) Uani d 1
H H17 0.4729 0.5865 0.4509 0.080 Uiso calc 1
C C18 0.28176(16) 0.2484(10) 0.1869(3) 0.0425(14) Uani d 1
H H18A 0.2648 0.3587 0.1853 0.051 Uiso calc 1
H H18B 0.2911 0.2201 0.2428 0.051 Uiso calc 1
C C19 0.33945(17) 0.1549(11) 0.1464(4) 0.0509(16) Uani d 1
H H19A 0.3288 0.0516 0.1101 0.076 Uiso calc 1
H H19B 0.3468 0.0982 0.1988 0.076 Uiso calc 1
H H19C 0.3601 0.2098 0.1283 0.076 Uiso calc 1
C C20 0.29821(18) 0.3908(10) 0.0658(3) 0.0495(16) Uani d 1
H H20A 0.2870 0.2801 0.0343 0.074 Uiso calc 1
H H20B 0.3178 0.4416 0.0427 0.074 Uiso calc 1
H H20C 0.2808 0.4959 0.0668 0.074 Uiso calc 1

loop_
_atom_site_aniso_label
_atom_site_aniso_U_11
_atom_site_aniso_U_22
_atom_site_aniso_U_33
_atom_site_aniso_U_12
_atom_site_aniso_U_13
_atom_site_aniso_U_23
I1 0.0501(3) 0.0520(3) 0.0289(3) -0.01023(17) -0.00240(18) 0.00087(16)
I2 0.0512(3) 0.0512(3) 0.0461(3) 0.00415(19) 0.0052(2) 0.01397(19)
N1 0.041(3) 0.050(3) 0.021(2) -0.003(2) -0.0006(19) -0.002(2)
C1 0.052(4) 0.047(4) 0.033(3) -0.013(3) 0.001(3) -0.003(3)
C2 0.052(4) 0.062(4) 0.031(3) -0.008(3) -0.009(3) -0.005(3)
C3 0.044(3) 0.062(4) 0.039(3) -0.010(3) -0.003(3) -0.011(3)
C4 0.047(4) 0.082(5) 0.028(3) -0.012(3) -0.001(3) -0.011(3)
C5 0.042(3) 0.067(4) 0.031(3) -0.009(3) 0.000(2) -0.019(3)
C6 0.035(3) 0.089(5) 0.036(3) 0.001(3) 0.004(3) -0.008(3)
C7 0.064(5) 0.088(6) 0.046(4) 0.000(4) 0.008(3) -0.002(4)
C8 0.066(5) 0.126(8) 0.058(5) 0.013(5) 0.018(4) 0.021(5)
C9 0.051(5) 0.188(12) 0.044(5) 0.007(6) 0.002(4) 0.014(6)
C10 0.059(5) 0.190(12) 0.039(4) -0.033(7) -0.004(4) -0.024(6)
C11 0.057(4) 0.118(7) 0.042(4) -0.023(5) 0.001(3) -0.021(4)
C12 0.040(3) 0.075(5) 0.029(3) -0.008(3) -0.003(2) -0.016(3)
C13 0.057(5) 0.075(5) 0.061(5) -0.012(4) -0.007(4) -0.020(4)
C14 0.079(6) 0.092(7) 0.079(6) -0.027(5) -0.014(5) 0.009(5)
C15 0.073(7) 0.136(10) 0.076(6) -0.044(6) -0.004(5) 0.025(7)
C16 0.047(4) 0.167(11) 0.056(5) -0.019(6) 0.004(4) -0.005(6)
C17 0.043(4) 0.111(7) 0.042(4) -0.004(4) -0.002(3) -0.004(4)
C18 0.044(3) 0.058(4) 0.025(3) -0.009(3) 0.003(2) -0.004(3)
C19 0.048(4) 0.058(4) 0.044(3) 0.005(3) 0.002(3) -0.011(3)
C20 0.057(4) 0.061(4) 0.028(3) -0.004(3) 0.000(3) 0.006(3)

loop_
_atom_type_symbol
_atom_type_description
_atom_type_scat_dispersion_real
_atom_type_scat_dispersion_imag
_atom_type_scat_source
C C 0.0033 0.0016 'International Tables Vol C Tables 4.2.6.8 and 6.1.1.4'
H H 0.0000 0.0000 'International Tables Vol C Tables 4.2.6.8 and 6.1.1.4'
N N 0.0061 0.0033 'International Tables Vol C Tables 4.2.6.8 and 6.1.1.4'
I I -0.4742 1.8119 'International Tables Vol C Tables 4.2.6.8 and 6.1.1.4'

loop_
_geom_angle_atom_site_label_1
_geom_angle_atom_site_label_2
_geom_angle_atom_site_label_3
_geom_angle_site_symmetry_3
_geom_angle
C18 I1 I2 4_545 170.16(15)
C18 N1 C20 . 109.7(4)
C18 N1 C19 . 111.6(5)
C20 N1 C19 . 108.5(5)
C18 N1 C1 . 107.8(4)
C20 N1 C1 . 108.2(5)
C19 N1 C1 . 111.0(5)
C2 C1 N1 . 114.4(5)
C2 C1 H1A . 108.6
N1 C1 H1A . 108.6
C2 C1 H1B . 108.6
N1 C1 H1B . 108.6
H1A C1 H1B . 107.6
C1 C2 C3 . 110.7(6)
C1 C2 H2A . 109.5
C3 C2 H2A . 109.5
C1 C2 H2B . 109.5
C3 C2 H2B . 109.5
H2A C2 H2B . 108.1
C4 C3 C2 . 108.9(6)
C4 C3 H3A . 109.9
C2 C3 H3A . 109.9
C4 C3 H3B . 109.9
C2 C3 H3B . 109.9
H3A C3 H3B . 108.3
C5 C4 C3 . 128.2(7)
C5 C4 H4 . 115.9
C3 C4 H4 . 115.9
C4 C5 C6 . 120.9(6)
C4 C5 C12 . 121.0(6)
C6 C5 C12 . 118.1(5)
C7 C6 C11 . 117.0(7)
C7 C6 C5 . 122.5(6)
C11 C6 C5 . 120.5(7)
C8 C7 C6 . 121.4(8)
C8 C7 H7 . 119.3
C6 C7 H7 . 119.3
C7 C8 C9 . 120.4(10)
C7 C8 H8 . 119.8
C9 C8 H8 . 119.8
C10 C9 C8 . 119.3(8)
C10 C9 H9 . 120.3
C8 C9 H9 . 120.3
C9 C10 C11 . 120.3(9)
C9 C10 H10 . 119.9
C11 C10 H10 . 119.9
C10 C11 C6 . 121.6(9)
C10 C11 H11 . 119.2
C6 C11 H11 . 119.2
C13 C12 C17 . 118.1(7)
C13 C12 C5 . 121.8(6)
C17 C12 C5 . 120.1(7)
C14 C13 C12 . 121.8(8)
C14 C13 H13 . 119.1
C12 C13 H13 . 119.1
C13 C14 C15 . 120.0(10)
C13 C14 H14 . 120.0
C15 C14 H14 . 120.0
C14 C15 C16 . 121.0(9)
C14 C15 H15 . 119.5
C16 C15 H15 . 119.5
C15 C16 C17 . 119.3(9)
C15 C16 H16 . 120.3
C17 C16 H16 . 120.3
C12 C17 C16 . 119.7(9)
C12 C17 H17 . 120.1
C16 C17 H17 . 120.1
N1 C18 I1 . 117.9(4)
N1 C18 H18A . 107.8
I1 C18 H18A . 107.8
N1 C18 H18B . 107.8
I1 C18 H18B . 107.8
H18A C18 H18B . 107.2
N1 C19 H19A . 109.5
N1 C19 H19B . 109.5
H19A C19 H19B . 109.5
N1 C19 H19C . 109.5
H19A C19 H19C . 109.5
H19B C19 H19C . 109.5
N1 C20 H20A . 109.5
N1 C20 H20B . 109.5
H20A C20 H20B . 109.5
N1 C20 H20C . 109.5
H20A C20 H20C . 109.5
H20B C20 H20C . 109.5

loop_
_geom_bond_atom_site_label_1
_geom_bond_atom_site_label_2
_geom_bond_site_symmetry_2
_geom_bond_distance
I1 C18 . 2.146(6)
I1 I2 4_545 3.5058(7)
N1 C18 . 1.492(7)
N1 C20 . 1.504(7)
N1 C19 . 1.509(8)
N1 C1 . 1.522(8)
C1 C2 . 1.513(9)
C1 H1A . 0.9700
C1 H1B . 0.9700
C2 C3 . 1.530(9)
C2 H2A . 0.9700
C2 H2B . 0.9700
C3 C4 . 1.496(9)
C3 H3A . 0.9700
C3 H3B . 0.9700
C4 C5 . 1.351(9)
C4 H4 . 0.9300
C5 C6 . 1.480(10)
C5 C12 . 1.489(9)
C6 C7 . 1.402(12)
C6 C11 . 1.404(10)
C7 C8 . 1.379(11)
C7 H7 . 0.9300
C8 C9 . 1.390(14)
C8 H8 . 0.9300
C9 C10 . 1.381(16)
C9 H9 . 0.9300
C10 C11 . 1.382(12)
C10 H10 . 0.9300
C11 H11 . 0.9300
C12 C13 . 1.383(11)
C12 C17 . 1.392(9)
C13 C14 . 1.357(12)
C13 H13 . 0.9300
C14 C15 . 1.361(14)
C14 H14 . 0.9300
C15 C16 . 1.363(16)
C15 H15 . 0.9300
C16 C17 . 1.410(13)
C16 H16 . 0.9300
C17 H17 . 0.9300
C18 H18A . 0.9700
C18 H18B . 0.9700
C19 H19A . 0.9600
C19 H19B . 0.9600
C19 H19C . 0.9600
C20 H20A . 0.9600
C20 H20B . 0.9600
C20 H20C . 0.9600

loop_
_geom_hbond_atom_site_label_D
_geom_hbond_atom_site_label_H
_geom_hbond_atom_site_label_A
_geom_hbond_distance_DH
_geom_hbond_distance_HA
_geom_hbond_distance_DA
_geom_hbond_angle_DHA
C2 H2B I2 0.97 3.06 4.001(7) 165

loop_
_geom_torsion_atom_site_label_1
_geom_torsion_atom_site_label_2
_geom_torsion_atom_site_label_3
_geom_torsion_atom_site_label_4
_geom_torsion
C18 N1 C1 C2 69.2(7)
C20 N1 C1 C2 -172.2(5)
C19 N1 C1 C2 -53.3(7)
N1 C1 C2 C3 -167.8(5)
C1 C2 C3 C4 170.6(6)
C2 C3 C4 C5 124.9(8)
C3 C4 C5 C6 -176.7(7)
C3 C4 C5 C12 4.3(12)
C4 C5 C6 C7 32.1(11)
C12 C5 C6 C7 -148.9(7)
C4 C5 C6 C11 -147.5(7)
C12 C5 C6 C11 31.5(10)
C11 C6 C7 C8 0.0(11)
C5 C6 C7 C8 -179.7(7)
C6 C7 C8 C9 0.0(12)
C7 C8 C9 C10 -0.2(14)
C8 C9 C10 C11 0.6(15)
C9 C10 C11 C6 -0.7(14)
C7 C6 C11 C10 0.4(12)
C5 C6 C11 C10 -179.9(8)
C4 C5 C12 C13 57.8(9)
C6 C5 C12 C13 -121.2(7)
C4 C5 C12 C17 -123.6(8)
C6 C5 C12 C17 57.4(8)
C17 C12 C13 C14 2.5(11)
C5 C12 C13 C14 -179.0(7)
C12 C13 C14 C15 -1.0(14)
C13 C14 C15 C16 -0.4(16)
C14 C15 C16 C17 0.4(16)
C13 C12 C17 C16 -2.5(10)
C5 C12 C17 C16 179.0(6)
C15 C16 C17 C12 1.1(13)
C20 N1 C18 I1 64.9(6)
C19 N1 C18 I1 -55.4(5)
C1 N1 C18 I1 -177.5(4)

_cod_database_fobs_code 2241069
